data_4322816
loop_
_publ_author_name
'Ming-Liang Tong'
'Bao-Hui Ye'
'Ji-Wen Cai'
'Xiao-Ming Chen'
'Seik Weng Ng'

_publ_contact_author
;
      Chen, Xiao-Ming
      Department of Chemistry
      Zhongshan University
      Guangzhou, 510275
      P. R. China
;
_publ_contact_author_email cedc03@zsu.edu.cn
_publ_contact_author_fax '86 20 4189173'
_publ_contact_author_phone '86-20-84186300 ext 2074'
_publ_section_title
;
 Clathration of Two-Dimensional Coordination Polymers: Synthesis and
 Structures of [M(4,4'-bpy)~2~](ClO~4~)~2~.(2,4'-bpy)~2~.H~2~O and
 [Cu(4,4'-bpy)~2~(H~2~O)~2~](ClO~4~)~4~.(4,4'-H~2~bpy) (M = Cd^II^, Zn^II^
 and bpy = Bipyridine)
;
_journal_name_full 'Inorganic Chemistry'
_journal_page_first 2645
_journal_page_last 2650
_journal_paper_doi 10.1021/ic9714293
_journal_volume 37
_journal_year 1998
_chemical_formula_sum 'C40 H38 Cd Cl2 N8 O11'
_chemical_formula_weight 990.08
_chemical_name_systematic
; 
Bis(4,4'-bipyridine)diaquacadmium(II) perchlorate bis(2,4'-bipyridine) aqua
solvate
;
_space_group_IT_number 13
_symmetry_cell_setting monoclinic
_symmetry_space_group_name_Hall '-P 2yac'
_symmetry_space_group_name_H-M 'P 1 2/n 1'
_atom_sites_solution_hydrogens geom
_atom_sites_solution_primary direct
_atom_sites_solution_secondary difmap
_audit_creation_method SHELXL
_cell_angle_alpha 90.00
_cell_angle_beta 112.82(3)
_cell_angle_gamma 90.00
_cell_formula_units_Z 2
_cell_length_a 13.231(3)
_cell_length_b 11.669(2)
_cell_length_c 15.019(3)
_cell_measurement_reflns_used 25
_cell_measurement_temperature 293(2)
_cell_measurement_theta_max 13.0
_cell_measurement_theta_min 12.0
_cell_volume 2137.3(9)
_computing_cell_refinement 'CAD-4 VAX/PC (Enraf Nonius Delft, 1988)'
_computing_data_collection 'CAD-4 VAX/PC (Enraf Nonius Delft, 1988)'
_computing_data_reduction 'NRCVAX '
_computing_molecular_graphics 'ORTEP (Johnson, 1976)'
_computing_publication_material 'SHELXL-93 (Sheldrick, 1993)'
_computing_structure_refinement 'SHELXL-93 (Sheldrick, 1993)'
_computing_structure_solution 'SHELXS-86 (Sheldrick, 1990)'
_diffrn_ambient_temperature 293(2)
_diffrn_measurement_device 'Enraf-Nonius CAD-4'
_diffrn_measurement_method \w-scan
_diffrn_radiation_monochromator graphite
_diffrn_radiation_source 'fine-focus sealed tube'
_diffrn_radiation_type MoK\a
_diffrn_radiation_wavelength 0.71073
_diffrn_reflns_av_R_equivalents 0.0000
_diffrn_reflns_av_sigmaI/netI 0.0094
_diffrn_reflns_limit_h_max 14
_diffrn_reflns_limit_h_min -15
_diffrn_reflns_limit_k_max 13
_diffrn_reflns_limit_k_min 0
_diffrn_reflns_limit_l_max 17
_diffrn_reflns_limit_l_min 0
_diffrn_reflns_number 3756
_diffrn_reflns_theta_max 24.97
_diffrn_reflns_theta_min 1.75
_diffrn_standards_decay_% 1.0
_diffrn_standards_interval_count 120
_diffrn_standards_number 3
_exptl_absorpt_coefficient_mu 0.705
_exptl_absorpt_correction_T_max 0.861
_exptl_absorpt_correction_T_min 0.731
_exptl_absorpt_correction_type '\y-scan (North, Phillips & Mathews, 1968)'
_exptl_crystal_colour colorless
_exptl_crystal_density_diffrn 1.538
_exptl_crystal_description block
_exptl_crystal_F_000 1008
_refine_diff_density_max 1.081
_refine_diff_density_min -0.698
_refine_diff_density_rms 0.138
_refine_ls_extinction_method none
_refine_ls_goodness_of_fit_all 1.247
_refine_ls_goodness_of_fit_obs 1.260
_refine_ls_hydrogen_treatment riding
_refine_ls_matrix_type full
_refine_ls_number_parameters 283
_refine_ls_number_reflns 3756
_refine_ls_number_restraints 0
_refine_ls_restrained_S_all 1.247
_refine_ls_restrained_S_obs 1.260
_refine_ls_R_factor_all 0.0454
_refine_ls_R_factor_obs 0.0448
_refine_ls_shift/esd_max -0.005
_refine_ls_shift/esd_mean 0.001
_refine_ls_structure_factor_coef Fsqd
_refine_ls_weighting_details 'w=1/[\s^2^(Fo^2^)+(0.0736P)^2^+1.0157P] where P=(Fo^2^+2Fc^2^)/3'
_refine_ls_weighting_scheme calc
_refine_ls_wR_factor_all 0.1167
_refine_ls_wR_factor_obs 0.1163
_reflns_number_observed 3657
_reflns_number_total 3756
_reflns_observed_criterion >2sigma(I)
_cod_data_source_file ic9714293_2.cif
_cod_data_source_block complex1
_cod_depositor_comments
;
The following automatic conversions were performed:

'_refine_ls_weighting_scheme' value 'calc
w=1/[\s^2^(Fo^2^)+(0.0736P)^2^+1.0157P] where P=(Fo^2^+2Fc^2^)/3' was
changed to 'calc'. New tag '_refine_ls_weighting_details' was
created. The value of the new tag was set to
'w=1/[\s^2^(Fo^2^)+(0.0736P)^2^+1.0157P] where P=(Fo^2^+2Fc^2^)/3'.

Automatic conversion script
Id: cif_fix_values 3143 2015-03-26 13:38:13Z robertas 
;
_cod_original_cell_volume 2137.3(7)
_cod_database_code 4322816

loop_
_symmetry_equiv_pos_as_xyz
'x, y, z'
'-x+1/2, y, -z+1/2'
'-x, -y, -z'
'x-1/2, -y, z-1/2'

loop_
_atom_site_aniso_label
_atom_site_aniso_U_11
_atom_site_aniso_U_22
_atom_site_aniso_U_33
_atom_site_aniso_U_23
_atom_site_aniso_U_13
_atom_site_aniso_U_12
Cd1 0.0372(2) 0.0246(2) 0.0369(2) 0.000 0.02126(14) 0.000
N1 0.044(2) 0.029(2) 0.040(2) 0.000 0.0179(15) 0.000
C11 0.055(2) 0.0304(15) 0.041(2) -0.0033(12) 0.0198(14) -0.0025(13)
C12 0.054(2) 0.0317(15) 0.038(2) 0.0020(12) 0.0177(13) -0.0028(13)
C13 0.031(2) 0.029(2) 0.036(2) 0.000 0.009(2) 0.000
C14 0.031(2) 0.031(2) 0.038(2) 0.000 0.011(2) 0.000
C15 0.047(2) 0.0286(14) 0.038(2) -0.0016(12) 0.0063(13) -0.0016(12)
C16 0.046(2) 0.0307(15) 0.040(2) 0.0045(12) 0.0125(13) 0.0033(13)
N2 0.040(2) 0.027(2) 0.041(2) 0.000 0.0170(15) 0.000
N3 0.0436(15) 0.0412(15) 0.0450(15) -0.0038(11) 0.0263(12) -0.0050(11)
O1W 0.0443(13) 0.0448(14) 0.0499(14) 0.0032(9) 0.0139(11) 0.0009(9)
C21 0.051(2) 0.057(2) 0.053(2) -0.013(2) 0.031(2) -0.020(2)
C22 0.057(2) 0.064(2) 0.051(2) -0.020(2) 0.034(2) -0.023(2)
C23 0.040(2) 0.0388(14) 0.042(2) -0.0011(13) 0.0231(14) -0.0017(13)
C24 0.054(2) 0.069(2) 0.056(2) -0.023(2) 0.036(2) -0.027(2)
C25 0.059(2) 0.064(2) 0.054(2) -0.022(2) 0.037(2) -0.021(2)
N4 0.065(2) 0.082(3) 0.141(4) 0.014(3) 0.058(2) 0.008(2)
N5 0.045(2) 0.082(3) 0.076(2) 0.006(2) 0.016(2) -0.008(2)
C30 0.075(3) 0.116(5) 0.180(7) 0.011(5) 0.076(4) 0.008(3)
C31 0.082(4) 0.105(5) 0.145(6) 0.023(4) 0.066(4) -0.015(3)
C32 0.100(4) 0.072(3) 0.115(5) 0.022(3) 0.050(4) -0.011(3)
C33 0.065(3) 0.070(3) 0.084(3) 0.018(2) 0.032(2) 0.005(2)
C34 0.050(2) 0.067(2) 0.058(2) 0.011(2) 0.019(2) 0.000(2)
C35 0.043(2) 0.064(2) 0.050(2) 0.008(2) 0.0133(15) 0.003(2)
C36 0.049(2) 0.066(2) 0.064(2) -0.004(2) 0.019(2) -0.001(2)
C37 0.047(2) 0.078(3) 0.073(3) -0.009(2) 0.023(2) -0.005(2)
C38 0.058(2) 0.061(3) 0.098(3) 0.006(2) 0.022(2) -0.001(2)
C39 0.054(2) 0.062(2) 0.087(3) 0.006(2) 0.028(2) 0.005(2)
Cl1 0.0588(5) 0.0591(5) 0.0493(5) -0.0049(4) 0.0151(4) 0.0104(4)
O1 0.095(2) 0.078(2) 0.077(2) -0.022(2) 0.015(2) 0.026(2)
O2 0.126(3) 0.082(3) 0.118(3) 0.028(2) 0.041(3) 0.006(2)
O3 0.069(2) 0.135(4) 0.222(6) -0.050(4) 0.055(3) 0.005(3)
O4 0.163(4) 0.106(3) 0.051(2) -0.004(2) 0.022(2) 0.030(3)
O2W 0.080(3) 0.122(5) 0.137(5) 0.000 0.017(3) 0.000

loop_
_atom_site_label
_atom_site_type_symbol
_atom_site_fract_x
_atom_site_fract_y
_atom_site_fract_z
_atom_site_U_iso_or_equiv
_atom_site_thermal_displace_type
_atom_site_occupancy
_atom_site_calc_flag
_atom_site_refinement_flags
_atom_site_disorder_group
Cd1 Cd 0.7500 0.02178(2) 0.7500 0.03079(14) Uani 1 d S .
N1 N 0.7500 -0.1764(3) 0.7500 0.0372(8) Uani 1 d S .
C11 C 0.7691(3) -0.2356(3) 0.8309(2) 0.0417(7) Uani 1 d . .
H11 H 0.7832(3) -0.1918(3) 0.8891(2) 0.080 Uiso 1 d R .
C12 C 0.7696(3) -0.3529(3) 0.8338(2) 0.0413(7) Uani 1 d . .
H12 H 0.7705(3) -0.3862(3) 0.8833(2) 0.080 Uiso 1 d R .
C13 C 0.7500 -0.4151(4) 0.7500 0.0334(8) Uani 1 d S .
C14 C 0.7500 -0.5415(4) 0.7500 0.0340(8) Uani 1 d S .
C15 C 0.8116(3) -0.6032(3) 0.8321(2) 0.0407(7) Uani 1 d . .
H15 H 0.8488(3) -0.5585(3) 0.8859(2) 0.080 Uiso 1 d R .
C16 C 0.8094(3) -0.7211(3) 0.8288(2) 0.0405(7) Uani 1 d . .
H16 H 0.8478(3) -0.7625(3) 0.8769(2) 0.080 Uiso 1 d R .
N2 N 0.7500 -0.7805(3) 0.7500 0.0352(7) Uani 1 d S .
N3 N 0.6557(2) 0.0144(2) 0.8539(2) 0.0405(6) Uani 1 d . .
O1W O 0.9203(2) 0.0188(2) 0.8838(2) 0.0477(6) Uani 1 d . .
H1WA H 0.9492(2) -0.0520(2) 0.8969(2) 0.080 Uiso 1 d R .
H1WB H 0.9615(2) 0.0825(2) 0.8875(2) 0.080 Uiso 1 d R .
C21 C 0.6838(3) 0.0729(3) 0.9363(2) 0.0500(8) Uani 1 d . .
H21 H 0.7320(3) 0.1303(3) 0.9431(2) 0.080 Uiso 1 d R .
C22 C 0.6253(3) 0.0713(3) 0.9939(3) 0.0534(9) Uani 1 d . .
H22 H 0.6564(3) 0.1124(3) 1.0519(3) 0.080 Uiso 1 d R .
C23 C 0.5319(3) 0.0030(3) 0.9692(2) 0.0382(6) Uani 1 d . .
C24 C 0.5035(3) -0.0577(4) 0.8843(3) 0.0554(9) Uani 1 d . .
H24 H 0.4454(3) -0.1108(4) 0.8702(3) 0.080 Uiso 1 d R .
C25 C 0.5659(3) -0.0497(4) 0.8292(3) 0.0544(9) Uani 1 d . .
H25 H 0.5560(3) -0.0973(4) 0.7719(3) 0.080 Uiso 1 d R .
N4 N 1.4393(3) 0.2973(4) 0.8759(4) 0.0906(13) Uani 1 d . .
N5 N 1.0847(3) 0.1697(4) 0.8901(3) 0.0701(9) Uani 1 d . .
C30 C 1.5234(5) 0.3548(6) 0.8681(6) 0.116(2) Uani 1 d . .
H30 H 1.5855(5) 0.3183(6) 0.8679(6) 0.080 Uiso 1 d R .
C31 C 1.5286(5) 0.4700(5) 0.8616(6) 0.104(2) Uani 1 d . .
H31 H 1.5805(5) 0.5129(5) 0.8447(6) 0.080 Uiso 1 d R .
C32 C 1.4437(5) 0.5313(5) 0.8634(5) 0.093(2) Uani 1 d . .
H32 H 1.4460(5) 0.6070(5) 0.8643(5) 0.080 Uiso 1 d R .
C33 C 1.3554(4) 0.4774(4) 0.8712(4) 0.0723(13) Uani 1 d . .
H33 H 1.2943(4) 0.5302(4) 0.8729(4) 0.080 Uiso 1 d R .
C34 C 1.3564(3) 0.3601(4) 0.8774(3) 0.0586(9) Uani 1 d . .
C35 C 1.2622(3) 0.2950(3) 0.8831(3) 0.0537(8) Uani 1 d . .
C36 C 1.1798(3) 0.3461(4) 0.9036(3) 0.0603(9) Uani 1 d . .
H36 H 1.1903(3) 0.4287(4) 0.9187(3) 0.080 Uiso 1 d R .
C37 C 1.0939(3) 0.2812(4) 0.9073(3) 0.0660(10) Uani 1 d . .
H37 H 1.0460(3) 0.3370(4) 0.9238(3) 0.080 Uiso 1 d R .
C38 C 1.1644(4) 0.1195(4) 0.8696(4) 0.0750(12) Uani 1 d . .
H38 H 1.1502(4) 0.0317(4) 0.8483(4) 0.080 Uiso 1 d R .
C39 C 1.2535(3) 0.1778(4) 0.8673(3) 0.0675(10) Uani 1 d . .
H39 H 1.3128 0.1361 0.8504 0.080 Uiso 1 d . .
Cl1 Cl 1.07538(8) -0.29572(9) 0.88868(6) 0.0575(2) Uani 1 d . .
O1 O 1.0498(3) -0.2002(3) 0.9345(2) 0.0889(10) Uani 1 d . .
O2 O 1.0416(4) -0.3966(3) 0.9252(3) 0.1109(13) Uani 1 d . .
O3 O 1.1872(3) -0.3043(5) 0.9140(5) 0.142(2) Uani 1 d . .
O4 O 1.0117(4) -0.2916(4) 0.7891(2) 0.1128(14) Uani 1 d . .
O2W O 0.7500 0.1850(6) 0.2500 0.121(2) Uani 1 d S .
H2W H 0.6933 0.2283(6) 0.2122 0.080 Uiso 1 d R .

loop_
_atom_type_symbol
_atom_type_description
_atom_type_scat_dispersion_real
_atom_type_scat_dispersion_imag
_atom_type_scat_source
C C 0.0033 0.0016 'International Tables Vol C Tables 4.2.6.8 and 6.1.1.4'
H H 0.0000 0.0000 'International Tables Vol C Tables 4.2.6.8 and 6.1.1.4'
N N 0.0061 0.0033 'International Tables Vol C Tables 4.2.6.8 and 6.1.1.4'
O O 0.0106 0.0060 'International Tables Vol C Tables 4.2.6.8 and 6.1.1.4'
Cl Cl 0.1484 0.1585 'International Tables Vol C Tables 4.2.6.8 and 6.1.1.4'
Cd Cd -0.8075 1.2024 'International Tables Vol C Tables 4.2.6.8 and 6.1.1.4'

loop_
_geom_angle_atom_site_label_1
_geom_angle_atom_site_label_2
_geom_angle_atom_site_label_3
_geom_angle
_geom_angle_site_symmetry_1
_geom_angle_site_symmetry_3
_geom_angle_publ_flag
N2 Cd1 N1 180.0 1_565 . ?
N2 Cd1 N3 92.10(6) 1_565 2_656 ?
N1 Cd1 N3 87.90(6) . 2_656 ?
N2 Cd1 N3 92.10(6) 1_565 . ?
N1 Cd1 N3 87.90(6) . . yes
N3 Cd1 N3 175.79(13) 2_656 . yes
N2 Cd1 O1W 90.84(5) 1_565 2_656 yes
N1 Cd1 O1W 89.16(5) . 2_656 ?
N3 Cd1 O1W 90.66(10) 2_656 2_656 yes
N3 Cd1 O1W 89.27(10) . 2_656 ?
N2 Cd1 O1W 90.84(5) 1_565 . yes
N1 Cd1 O1W 89.16(5) . . yes
N3 Cd1 O1W 89.27(10) 2_656 . yes
N3 Cd1 O1W 90.66(10) . . yes
O1W Cd1 O1W 178.31(11) 2_656 . yes
C11 N1 C11 117.6(4) 2_656 . ?
C11 N1 Cd1 121.2(2) 2_656 . ?
C11 N1 Cd1 121.2(2) . . ?
N1 C11 C12 122.9(3) . . ?
C11 C12 C13 119.8(3) . . ?
C12 C13 C12 116.9(4) . 2_656 ?
C12 C13 C14 121.5(2) . . ?
C12 C13 C14 121.5(2) 2_656 . ?
C15 C14 C15 117.4(4) 2_656 . ?
C15 C14 C13 121.3(2) 2_656 . ?
C15 C14 C13 121.3(2) . . ?
C16 C15 C14 119.3(3) . . ?
N2 C16 C15 123.3(3) . . ?
C16 N2 C16 117.3(4) . 2_656 ?
C16 N2 Cd1 121.3(2) . 1_545 ?
C16 N2 Cd1 121.3(2) 2_656 1_545 ?
C25 N3 C21 116.4(3) . . ?
C25 N3 Cd1 118.9(2) . . ?
C21 N3 Cd1 124.7(2) . . ?
Cd1 O1W N5 119.73(12) . . yes
Cd1 O1W O1 119.27(11) . . yes
N5 O1W O1 99.71(14) . . yes
N3 C21 C22 123.9(3) . . ?
C21 C22 C23 120.1(3) . . ?
C24 C23 C22 115.8(3) . . ?
C24 C23 C23 122.7(4) . 3_657 ?
C22 C23 C23 121.5(4) . 3_657 ?
C23 C24 C25 120.6(3) . . ?
N3 C25 C24 123.3(3) . . ?
C34 N4 C30 116.3(5) . . ?
C37 N5 C38 116.9(4) . . ?
C37 N5 O1W 130.0(3) . . yes
C38 N5 O1W 113.0(3) . . yes
N4 C30 C31 124.8(6) . . ?
C32 C31 C30 117.5(5) . . ?
C31 C32 C33 120.3(5) . . ?
C32 C33 C34 118.5(5) . . ?
N4 C34 C33 122.4(4) . . ?
N4 C34 C35 115.8(4) . . ?
C33 C34 C35 121.8(4) . . ?
C36 C35 C39 116.4(4) . . ?
C36 C35 C34 123.0(4) . . ?
C39 C35 C34 120.7(4) . . ?
C35 C36 C37 120.3(4) . . ?
N5 C37 C36 123.0(4) . . ?
N5 C38 C39 123.2(4) . . ?
C38 C39 C35 120.1(4) . . ?
O3 Cl1 O4 115.6(4) . . ?
O3 Cl1 O1 110.8(3) . . ?
O4 Cl1 O1 109.4(2) . . ?
O3 Cl1 O2 107.1(3) . . ?
O4 Cl1 O2 106.7(3) . . ?
O1 Cl1 O2 106.9(3) . . ?
Cl1 O1 O1W 139.9(2) . . yes

loop_
_geom_bond_atom_site_label_1
_geom_bond_atom_site_label_2
_geom_bond_distance
_geom_bond_site_symmetry_2
_geom_bond_publ_flag
Cd1 N2 2.307(3) 1_565 yes
Cd1 N1 2.313(3) . yes
Cd1 N3 2.347(3) 2_656 ?
Cd1 N3 2.347(3) . yes
Cd1 O1W 2.367(3) 2_656 ?
Cd1 O1W 2.367(3) . yes
N1 C11 1.334(4) 2_656 ?
N1 C11 1.334(4) . ?
C11 C12 1.370(4) . ?
C12 C13 1.387(4) . ?
C13 C12 1.387(4) 2_656 ?
C13 C14 1.475(6) . ?
C14 C15 1.387(4) 2_656 ?
C14 C15 1.387(4) . ?
C15 C16 1.376(4) . ?
C16 N2 1.333(4) . ?
N2 C16 1.333(4) 2_656 ?
N2 Cd1 2.307(3) 1_545 ?
N3 C25 1.329(4) . ?
N3 C21 1.334(4) . ?
O1W N5 2.771(4) . yes
O1W O1 3.006(4) . yes
C21 C22 1.367(4) . ?
C22 C23 1.394(5) . ?
C23 C24 1.377(5) . ?
C23 C23 1.477(6) 3_657 ?
C24 C25 1.380(5) . ?
N4 C34 1.327(5) . ?
N4 C30 1.343(7) . ?
N5 C37 1.323(6) . ?
N5 C38 1.343(6) . ?
C30 C31 1.351(9) . ?
C31 C32 1.341(9) . ?
C32 C33 1.371(7) . ?
C33 C34 1.373(6) . ?
C34 C35 1.489(5) . ?
C35 C36 1.379(5) . ?
C35 C39 1.385(6) . ?
C36 C37 1.385(6) . ?
C38 C39 1.372(6) . ?
Cl1 O3 1.381(4) . ?
Cl1 O4 1.404(3) . ?
Cl1 O1 1.418(3) . ?
Cl1 O2 1.441(4) . ?
